data_2223818
loop_
_publ_author_name
'Li, Wen-Sheng'
'Li, Li'
'Li, Jiang-Sheng'

_publ_section_title
;
 2,2-Dimethyl-2,3-dihydro-1-benzofuran-7-yl <i>N</i>-ethylcarbamate
;
_journal_coeditor_code HB5190
_journal_issue 11
_journal_name_full 'Acta Crystallographica Section E'
_journal_page_first o2928
_journal_paper_doi 10.1107/S1600536809044687
_journal_volume 65
_journal_year 2009
_chemical_formula_iupac 'C13 H17 N O3'
_chemical_formula_moiety 'C13 H17 N O3'
_chemical_formula_sum 'C13 H17 N O3'
_chemical_formula_weight 235.28
_chemical_name_systematic
;
2,2-Dimethyl-2,3-dihydro-1-benzofuran-7-yl <i>N</i>-ethylcarbamate
;
_space_group_IT_number 19
_symmetry_cell_setting orthorhombic
_symmetry_space_group_name_Hall 'P 2ac 2ab'
_symmetry_space_group_name_H-M 'P 21 21 21'
_atom_sites_solution_hydrogens geom
_atom_sites_solution_primary direct
_atom_sites_solution_secondary difmap
_audit_creation_method SHELXL-97
_cell_angle_alpha 90.00
_cell_angle_beta 90.00
_cell_angle_gamma 90.00
_cell_formula_units_Z 8
_cell_length_a 10.362(2)
_cell_length_b 13.962(3)
_cell_length_c 18.069(4)
_cell_measurement_reflns_used 5268
_cell_measurement_temperature 293(2)
_cell_measurement_theta_max 27.117
_cell_measurement_theta_min 1.843
_cell_volume 2614.1(10)
_computing_cell_refinement 'CrystalClear (Rigaku/MSC, 2005)'
_computing_data_collection 'CrystalClear (Rigaku/MSC, 2005)'
_computing_data_reduction 'CrystalClear (Rigaku/MSC, 2005)'
_computing_molecular_graphics 'SHELXTL (Sheldrick, 2008)'
_computing_publication_material 'SHELXL97 (Sheldrick, 2008)'
_computing_structure_refinement 'SHELXL97 (Sheldrick, 2008)'
_computing_structure_solution 'SHELXS97 (Sheldrick, 2008)'
_diffrn_ambient_temperature 293(2)
_diffrn_detector_area_resol_mean 7.31
_diffrn_measured_fraction_theta_full 0.998
_diffrn_measured_fraction_theta_max 0.996
_diffrn_measurement_device_type 'Rigaku Saturn CCD area-detector'
_diffrn_measurement_method '\w and \f '
_diffrn_radiation_monochromator confocal
_diffrn_radiation_source 'rotating anode'
_diffrn_radiation_type MoK\a
_diffrn_radiation_wavelength 0.71073
_diffrn_reflns_av_R_equivalents 0.0487
_diffrn_reflns_av_sigmaI/netI 0.0308
_diffrn_reflns_limit_h_max 13
_diffrn_reflns_limit_h_min -10
_diffrn_reflns_limit_k_max 17
_diffrn_reflns_limit_k_min -17
_diffrn_reflns_limit_l_max 23
_diffrn_reflns_limit_l_min -21
_diffrn_reflns_number 20967
_diffrn_reflns_theta_full 25.00
_diffrn_reflns_theta_max 27.16
_diffrn_reflns_theta_min 1.84
_diffrn_standards_decay_% 0
_diffrn_standards_interval_count 0
_diffrn_standards_interval_time 0
_diffrn_standards_number 0
_exptl_absorpt_coefficient_mu 0.085
_exptl_absorpt_correction_T_max 0.993
_exptl_absorpt_correction_T_min 0.978
_exptl_absorpt_correction_type multi-scan
_exptl_absorpt_process_details '(CrystalClear; Rigaku/MSC, 2005)'
_exptl_crystal_colour colourless
_exptl_crystal_density_diffrn 1.196
_exptl_crystal_density_method 'not measured'
_exptl_crystal_description prism
_exptl_crystal_F_000 1008
_exptl_crystal_size_max 0.26
_exptl_crystal_size_mid 0.20
_exptl_crystal_size_min 0.08
_refine_diff_density_max 0.143
_refine_diff_density_min -0.139
_refine_ls_abs_structure_details 'None, Friedel Pairs merged'
_refine_ls_extinction_coef 0.029(3)
_refine_ls_extinction_expression Fc^*^=kFc[1+0.001xFc^2^\l^3^/sin(2\q)]^-1/4^
_refine_ls_extinction_method 'SHELXL97 (Sheldrick, 2008)'
_refine_ls_goodness_of_fit_ref 1.078
_refine_ls_hydrogen_treatment mixed
_refine_ls_matrix_type full
_refine_ls_number_parameters 322
_refine_ls_number_reflns 3256
_refine_ls_number_restraints 0
_refine_ls_restrained_S_all 1.078
_refine_ls_R_factor_all 0.0805
_refine_ls_R_factor_gt 0.0563
_refine_ls_shift/su_max 0.001
_refine_ls_shift/su_mean 0.000
_refine_ls_structure_factor_coef Fsqd
_refine_ls_weighting_details 'calc w=1/[\s^2^(Fo^2^)+(0.0830P)^2^+0.0000P] where P=(Fo^2^+2Fc^2^)/3'
_refine_ls_weighting_scheme calc
_refine_ls_wR_factor_gt 0.1377
_refine_ls_wR_factor_ref 0.1535
_reflns_number_gt 2338
_reflns_number_total 3256
_reflns_threshold_expression I>2\s(I)
_cod_data_source_file hb5190.cif
_cod_data_source_block I
_cod_depositor_comments
;
The following automatic conversions were performed:
'_symmetry_cell_setting' value 'Orthorhombic' changed to 'orthorhombic'
according to '/home/saulius/struct/CIF-dictionaries/cif_core.dic'
dictionary named 'cif_core.dic' version 2.4.1 from 2010-06-29.

Automatic conversion script
Id: cif_fix_enum 1527 2010-12-29 10:47:43Z saulius 

The following automatic conversions were performed:

'_symmetry_cell_setting' value 'Orthorhombic' changed to
'orthorhombic' according to
/home/saulius/struct/CIF-dictionaries/cif_core.dic dictionary named
'cif_core.dic' version 2.4.1 from 2010-06-29.

Automatic conversion script
Id: cif_fix_values 1715 2011-07-08 13:25:40Z adriana 
;
_cod_database_code 2223818
_cod_database_fobs_code 2223818

loop_
_symmetry_equiv_pos_as_xyz
'x, y, z'
'-x+1/2, -y, z+1/2'
'-x, y+1/2, -z+1/2'
'x+1/2, -y+1/2, -z'

loop_
_atom_site_type_symbol
_atom_site_label
_atom_site_fract_x
_atom_site_fract_y
_atom_site_fract_z
_atom_site_U_iso_or_equiv
_atom_site_adp_type
_atom_site_calc_flag
_atom_site_refinement_flags
_atom_site_occupancy
_atom_site_disorder_assembly
_atom_site_disorder_group
O O1 0.9284(3) 0.3257(2) 0.01889(15) 0.0801(8) Uani d . 1 . .
O O2 0.9054(2) 0.50324(18) 0.14502(19) 0.0855(9) Uani d . 1 . .
O O3 0.7620(2) 0.38179(17) 0.13896(15) 0.0725(7) Uani d . 1 . .
O O4 0.3318(3) 0.79075(16) 0.11613(14) 0.0758(7) Uani d . 1 . .
O O5 0.2451(2) 0.60024(16) 0.08020(14) 0.0688(7) Uani d . 1 . .
O O6 0.4027(2) 0.51258(19) 0.13447(16) 0.0812(8) Uani d . 1 . .
N N1 0.6932(3) 0.5302(2) 0.12561(19) 0.0709(8) Uani d . 1 . .
N N2 0.1916(3) 0.4821(2) 0.15411(17) 0.0660(8) Uani d . 1 . .
C C1 1.0315(4) 0.2815(3) -0.0269(2) 0.0762(10) Uani d . 1 . .
C C2 1.1341(5) 0.3563(3) -0.0360(3) 0.1080(16) Uani d . 1 . .
H H2A 1.0989 0.4107 -0.0614 0.162 Uiso calc R 1 . .
H H2B 1.2044 0.3303 -0.0641 0.162 Uiso calc R 1 . .
H H2C 1.1647 0.3757 0.0119 0.162 Uiso calc R 1 . .
C C3 0.9693(6) 0.2508(4) -0.0979(3) 0.127(2) Uani d . 1 . .
H H3A 0.9036 0.2043 -0.0875 0.190 Uiso calc R 1 . .
H H3B 1.0332 0.2232 -0.1298 0.190 Uiso calc R 1 . .
H H3C 0.9312 0.3054 -0.1217 0.190 Uiso calc R 1 . .
C C4 1.0807(5) 0.1960(3) 0.0181(2) 0.0931(13) Uani d . 1 . .
H H4A 1.0517 0.1360 -0.0033 0.112 Uiso calc R 1 . .
H H4B 1.1743 0.1958 0.0205 0.112 Uiso calc R 1 . .
C C5 1.0226(4) 0.2114(2) 0.0936(2) 0.0729(10) Uani d . 1 . .
C C6 1.0378(5) 0.1657(3) 0.1605(3) 0.0881(12) Uani d . 1 . .
H H6 1.0972 0.1161 0.1652 0.106 Uiso calc R 1 . .
C C7 0.9655(5) 0.1933(3) 0.2198(3) 0.0947(13) Uani d . 1 . .
H H7 0.9766 0.1626 0.2650 0.114 Uiso calc R 1 . .
C C8 0.8759(4) 0.2665(3) 0.2138(2) 0.0840(12) Uani d . 1 . .
H H8 0.8262 0.2840 0.2545 0.101 Uiso calc R 1 . .
C C9 0.8606(3) 0.3134(2) 0.1472(2) 0.0679(9) Uani d . 1 . .
C C10 0.9355(3) 0.2866(3) 0.0874(2) 0.0662(9) Uani d . 1 . .
C C11 0.7964(3) 0.4767(2) 0.13721(19) 0.0612(8) Uani d . 1 . .
C C12 0.6965(4) 0.6335(3) 0.1279(3) 0.0935(13) Uani d . 1 . .
H H12A 0.6404 0.6590 0.0897 0.112 Uiso calc R 1 . .
H H12B 0.7836 0.6554 0.1179 0.112 Uiso calc R 1 . .
C C13 0.6545(7) 0.6699(4) 0.2009(4) 0.136(2) Uani d . 1 . .
H H13A 0.5680 0.6489 0.2107 0.205 Uiso calc R 1 . .
H H13B 0.6571 0.7387 0.2008 0.205 Uiso calc R 1 . .
H H13C 0.7111 0.6459 0.2386 0.205 Uiso calc R 1 . .
C C14 0.3854(4) 0.8896(3) 0.1104(2) 0.0773(10) Uani d . 1 . .
C C15 0.4434(6) 0.9120(5) 0.1854(3) 0.1229(18) Uani d . 1 . .
H H15A 0.3771 0.9094 0.2225 0.184 Uiso calc R 1 . .
H H15B 0.4806 0.9749 0.1845 0.184 Uiso calc R 1 . .
H H15C 0.5091 0.8658 0.1967 0.184 Uiso calc R 1 . .
C C16 0.2739(5) 0.9540(3) 0.0911(4) 0.127(2) Uani d . 1 . .
H H16A 0.2339 0.9318 0.0463 0.190 Uiso calc R 1 . .
H H16B 0.3047 1.0182 0.0840 0.190 Uiso calc R 1 . .
H H16C 0.2119 0.9532 0.1306 0.190 Uiso calc R 1 . .
C C17 0.4848(4) 0.8855(3) 0.0467(2) 0.0856(11) Uani d . 1 . .
H H17A 0.4712 0.9373 0.0119 0.103 Uiso calc R 1 . .
H H17B 0.5723 0.8891 0.0656 0.103 Uiso calc R 1 . .
C C18 0.4599(3) 0.7908(2) 0.0114(2) 0.0647(9) Uani d . 1 . .
C C19 0.5074(3) 0.7502(3) -0.0522(2) 0.0731(10) Uani d . 1 . .
H H19 0.5640 0.7840 -0.0824 0.088 Uiso calc R 1 . .
C C20 0.4699(4) 0.6584(3) -0.0705(2) 0.0833(11) Uani d . 1 . .
H H20 0.5022 0.6299 -0.1132 0.100 Uiso calc R 1 . .
C C21 0.3851(3) 0.6086(3) -0.0262(2) 0.0729(10) Uani d . 1 . .
H H21 0.3603 0.5469 -0.0395 0.088 Uiso calc R 1 . .
C C22 0.3368(3) 0.6491(2) 0.03737(19) 0.0605(8) Uani d . 1 . .
C C23 0.3733(3) 0.7411(2) 0.05565(19) 0.0584(8) Uani d . 1 . .
C C24 0.2899(3) 0.5289(2) 0.12496(18) 0.0564(8) Uani d . 1 . .
C C25 0.2109(4) 0.4110(3) 0.2117(2) 0.0874(12) Uani d . 1 . .
H H25A 0.2936 0.3798 0.2046 0.105 Uiso calc R 1 . .
H H25B 0.1439 0.3627 0.2084 0.105 Uiso calc R 1 . .
C C26 0.2072(7) 0.4562(6) 0.2855(3) 0.166(3) Uani d . 1 . .
H H26A 0.2746 0.5031 0.2890 0.249 Uiso calc R 1 . .
H H26B 0.2196 0.4081 0.3228 0.249 Uiso calc R 1 . .
H H26C 0.1250 0.4866 0.2926 0.249 Uiso calc R 1 . .
H H1 0.622(4) 0.504(2) 0.1267(18) 0.056(10) Uiso d . 1 . .
H H2 0.117(4) 0.503(3) 0.144(2) 0.072(11) Uiso d . 1 . .

loop_
_atom_site_aniso_label
_atom_site_aniso_U_11
_atom_site_aniso_U_22
_atom_site_aniso_U_33
_atom_site_aniso_U_12
_atom_site_aniso_U_13
_atom_site_aniso_U_23
O1 0.0670(16) 0.0924(17) 0.0808(17) 0.0327(14) 0.0019(13) -0.0074(14)
O2 0.0409(12) 0.0715(15) 0.144(2) -0.0031(11) -0.0087(15) 0.0076(15)
O3 0.0450(12) 0.0685(14) 0.1038(18) 0.0029(11) 0.0026(12) -0.0232(13)
O4 0.0812(16) 0.0653(13) 0.0811(16) -0.0084(13) 0.0173(13) 0.0042(12)
O5 0.0460(11) 0.0603(12) 0.1001(18) 0.0058(10) 0.0084(12) 0.0259(12)
O6 0.0417(12) 0.0868(16) 0.115(2) 0.0025(11) -0.0052(13) 0.0285(16)
N1 0.0387(15) 0.0758(19) 0.098(2) 0.0029(14) -0.0018(15) 0.0000(17)
N2 0.0449(15) 0.0672(16) 0.086(2) -0.0045(14) -0.0054(14) 0.0208(15)
C1 0.064(2) 0.084(2) 0.081(2) 0.023(2) 0.0069(18) -0.012(2)
C2 0.091(3) 0.090(3) 0.143(4) 0.013(3) 0.032(3) -0.007(3)
C3 0.122(4) 0.151(5) 0.107(4) 0.045(4) -0.030(3) -0.049(3)
C4 0.084(3) 0.092(3) 0.104(3) 0.034(2) 0.010(2) -0.003(2)
C5 0.064(2) 0.0597(18) 0.094(3) 0.0074(17) 0.0040(19) -0.0047(19)
C6 0.095(3) 0.062(2) 0.107(3) 0.016(2) 0.003(3) 0.004(2)
C7 0.110(4) 0.072(2) 0.102(3) 0.010(3) 0.013(3) 0.008(2)
C8 0.095(3) 0.070(2) 0.086(3) -0.006(2) 0.019(2) -0.006(2)
C9 0.0520(18) 0.0592(18) 0.093(3) -0.0028(15) 0.0054(18) -0.0162(18)
C10 0.0541(19) 0.0673(19) 0.077(2) 0.0050(16) -0.0014(17) -0.0106(18)
C11 0.0451(17) 0.0670(19) 0.072(2) -0.0005(15) 0.0029(15) -0.0018(17)
C12 0.063(2) 0.082(2) 0.135(4) 0.007(2) 0.000(3) 0.029(3)
C13 0.147(5) 0.094(3) 0.168(5) 0.004(4) -0.023(5) -0.044(3)
C14 0.073(2) 0.0630(19) 0.096(3) -0.0086(18) 0.004(2) -0.0076(19)
C15 0.124(4) 0.136(4) 0.108(4) -0.031(4) 0.006(3) -0.024(3)
C16 0.091(3) 0.076(3) 0.213(6) 0.008(3) 0.011(4) 0.015(3)
C17 0.084(3) 0.077(2) 0.096(3) -0.021(2) 0.006(2) 0.011(2)
C18 0.0516(18) 0.0676(19) 0.075(2) -0.0058(16) -0.0013(16) 0.0140(18)
C19 0.0522(19) 0.092(3) 0.075(2) -0.0105(19) 0.0040(18) 0.012(2)
C20 0.063(2) 0.102(3) 0.085(3) -0.004(2) 0.015(2) -0.012(2)
C21 0.058(2) 0.069(2) 0.092(3) -0.0068(17) 0.0035(19) -0.002(2)
C22 0.0447(16) 0.0575(17) 0.079(2) 0.0017(14) 0.0040(16) 0.0155(16)
C23 0.0476(17) 0.0603(17) 0.0673(19) -0.0004(14) 0.0007(15) 0.0105(15)
C24 0.0436(16) 0.0517(15) 0.074(2) -0.0015(13) -0.0072(15) 0.0029(16)
C25 0.070(2) 0.087(3) 0.106(3) -0.003(2) 0.000(2) 0.037(2)
C26 0.187(7) 0.215(7) 0.096(4) 0.112(6) 0.043(4) 0.060(4)

loop_
_atom_type_symbol
_atom_type_description
_atom_type_scat_dispersion_real
_atom_type_scat_dispersion_imag
_atom_type_scat_source
C C 0.0033 0.0000 'International Tables Vol C Tables 4.2.6.8 and 6.1.1.4'
H H 0.0000 0.0000 'International Tables Vol C Tables 4.2.6.8 and 6.1.1.4'
N N 0.0061 0.0000 'International Tables Vol C Tables 4.2.6.8 and 6.1.1.4'
O O 0.0106 0.0000 'International Tables Vol C Tables 4.2.6.8 and 6.1.1.4'

loop_
_geom_angle_atom_site_label_1
_geom_angle_atom_site_label_2
_geom_angle_atom_site_label_3
_geom_angle_site_symmetry_1
_geom_angle_site_symmetry_3
_geom_angle
_geom_angle_publ_flag
C10 O1 C1 . . 107.6(3) ?
C11 O3 C9 . . 118.0(2) ?
C23 O4 C14 . . 107.3(3) ?
C24 O5 C22 . . 116.8(2) ?
C11 N1 C12 . . 122.8(3) ?
C11 N1 H1 . . 118(2) ?
C12 N1 H1 . . 117(2) ?
C24 N2 C25 . . 121.2(3) ?
C24 N2 H2 . . 117(3) ?
C25 N2 H2 . . 121(3) ?
O1 C1 C3 . . 106.6(3) ?
O1 C1 C2 . . 106.3(3) ?
C3 C1 C2 . . 114.3(4) ?
O1 C1 C4 . . 105.5(3) ?
C3 C1 C4 . . 112.0(4) ?
C2 C1 C4 . . 111.4(4) ?
C1 C2 H2A . . 109.5 ?
C1 C2 H2B . . 109.5 ?
H2A C2 H2B . . 109.5 ?
C1 C2 H2C . . 109.5 ?
H2A C2 H2C . . 109.5 ?
H2B C2 H2C . . 109.5 ?
C1 C3 H3A . . 109.5 ?
C1 C3 H3B . . 109.5 ?
H3A C3 H3B . . 109.5 ?
C1 C3 H3C . . 109.5 ?
H3A C3 H3C . . 109.5 ?
H3B C3 H3C . . 109.5 ?
C5 C4 C1 . . 103.7(3) ?
C5 C4 H4A . . 111.0 ?
C1 C4 H4A . . 111.0 ?
C5 C4 H4B . . 111.0 ?
C1 C4 H4B . . 111.0 ?
H4A C4 H4B . . 109.0 ?
C6 C5 C10 . . 119.7(4) ?
C6 C5 C4 . . 133.1(3) ?
C10 C5 C4 . . 107.2(3) ?
C7 C6 C5 . . 119.8(4) ?
C7 C6 H6 . . 120.1 ?
C5 C6 H6 . . 120.1 ?
C6 C7 C8 . . 121.0(4) ?
C6 C7 H7 . . 119.5 ?
C8 C7 H7 . . 119.5 ?
C9 C8 C7 . . 119.7(4) ?
C9 C8 H8 . . 120.2 ?
C7 C8 H8 . . 120.2 ?
C8 C9 C10 . . 119.3(3) ?
C8 C9 O3 . . 119.8(3) ?
C10 C9 O3 . . 120.6(3) ?
O1 C10 C9 . . 125.1(3) ?
O1 C10 C5 . . 114.4(3) ?
C9 C10 C5 . . 120.5(3) ?
O2 C11 N1 . . 127.4(3) ?
O2 C11 O3 . . 122.7(3) ?
N1 C11 O3 . . 109.9(3) ?
N1 C12 C13 . . 111.3(4) ?
N1 C12 H12A . . 109.4 ?
C13 C12 H12A . . 109.4 ?
N1 C12 H12B . . 109.4 ?
C13 C12 H12B . . 109.4 ?
H12A C12 H12B . . 108.0 ?
C12 C13 H13A . . 109.5 ?
C12 C13 H13B . . 109.5 ?
H13A C13 H13B . . 109.5 ?
C12 C13 H13C . . 109.5 ?
H13A C13 H13C . . 109.5 ?
H13B C13 H13C . . 109.5 ?
O4 C14 C16 . . 106.5(3) ?
O4 C14 C15 . . 106.0(4) ?
C16 C14 C15 . . 112.8(4) ?
O4 C14 C17 . . 105.4(3) ?
C16 C14 C17 . . 111.2(4) ?
C15 C14 C17 . . 114.2(4) ?
C14 C15 H15A . . 109.5 ?
C14 C15 H15B . . 109.5 ?
H15A C15 H15B . . 109.5 ?
C14 C15 H15C . . 109.5 ?
H15A C15 H15C . . 109.5 ?
H15B C15 H15C . . 109.5 ?
C14 C16 H16A . . 109.5 ?
C14 C16 H16B . . 109.5 ?
H16A C16 H16B . . 109.5 ?
C14 C16 H16C . . 109.5 ?
H16A C16 H16C . . 109.5 ?
H16B C16 H16C . . 109.5 ?
C18 C17 C14 . . 103.7(3) ?
C18 C17 H17A . . 111.0 ?
C14 C17 H17A . . 111.0 ?
C18 C17 H17B . . 111.0 ?
C14 C17 H17B . . 111.0 ?
H17A C17 H17B . . 109.0 ?
C19 C18 C23 . . 120.5(3) ?
C19 C18 C17 . . 131.5(3) ?
C23 C18 C17 . . 108.0(3) ?
C18 C19 C20 . . 118.9(3) ?
C18 C19 H19 . . 120.6 ?
C20 C19 H19 . . 120.6 ?
C21 C20 C19 . . 120.7(4) ?
C21 C20 H20 . . 119.7 ?
C19 C20 H20 . . 119.7 ?
C22 C21 C20 . . 120.7(4) ?
C22 C21 H21 . . 119.7 ?
C20 C21 H21 . . 119.7 ?
C21 C22 C23 . . 118.9(3) ?
C21 C22 O5 . . 120.6(3) ?
C23 C22 O5 . . 120.4(3) ?
O4 C23 C22 . . 125.4(3) ?
O4 C23 C18 . . 114.3(3) ?
C22 C23 C18 . . 120.3(3) ?
O6 C24 N2 . . 126.8(3) ?
O6 C24 O5 . . 123.6(3) ?
N2 C24 O5 . . 109.6(3) ?
N2 C25 C26 . . 110.6(4) ?
N2 C25 H25A . . 109.5 ?
C26 C25 H25A . . 109.5 ?
N2 C25 H25B . . 109.5 ?
C26 C25 H25B . . 109.5 ?
H25A C25 H25B . . 108.1 ?
C25 C26 H26A . . 109.5 ?
C25 C26 H26B . . 109.5 ?
H26A C26 H26B . . 109.5 ?
C25 C26 H26C . . 109.5 ?
H26A C26 H26C . . 109.5 ?
H26B C26 H26C . . 109.5 ?

loop_
_geom_bond_atom_site_label_1
_geom_bond_atom_site_label_2
_geom_bond_site_symmetry_2
_geom_bond_distance
_geom_bond_publ_flag
O1 C10 . 1.356(5) ?
O1 C1 . 1.486(4) ?
O2 C11 . 1.198(4) ?
O3 C11 . 1.373(4) ?
O3 C9 . 1.406(4) ?
O4 C23 . 1.364(4) ?
O4 C14 . 1.491(4) ?
O5 C24 . 1.365(4) ?
O5 C22 . 1.402(4) ?
O6 C24 . 1.203(4) ?
N1 C11 . 1.321(4) ?
N1 C12 . 1.443(5) ?
N1 H1 . 0.82(4) ?
N2 C24 . 1.320(4) ?
N2 C25 . 1.451(5) ?
N2 H2 . 0.84(4) ?
C1 C3 . 1.497(6) ?
C1 C2 . 1.498(6) ?
C1 C4 . 1.532(6) ?
C2 H2A . 0.9600 ?
C2 H2B . 0.9600 ?
C2 H2C . 0.9600 ?
C3 H3A . 0.9600 ?
C3 H3B . 0.9600 ?
C3 H3C . 0.9600 ?
C4 C5 . 1.506(6) ?
C4 H4A . 0.9700 ?
C4 H4B . 0.9700 ?
C5 C6 . 1.376(6) ?
C5 C10 . 1.389(5) ?
C6 C7 . 1.364(6) ?
C6 H6 . 0.9300 ?
C7 C8 . 1.385(6) ?
C7 H7 . 0.9300 ?
C8 C9 . 1.379(6) ?
C8 H8 . 0.9300 ?
C9 C10 . 1.381(5) ?
C12 C13 . 1.478(7) ?
C12 H12A . 0.9700 ?
C12 H12B . 0.9700 ?
C13 H13A . 0.9600 ?
C13 H13B . 0.9600 ?
C13 H13C . 0.9600 ?
C14 C16 . 1.506(6) ?
C14 C15 . 1.515(6) ?
C14 C17 . 1.545(6) ?
C15 H15A . 0.9600 ?
C15 H15B . 0.9600 ?
C15 H15C . 0.9600 ?
C16 H16A . 0.9600 ?
C16 H16B . 0.9600 ?
C16 H16C . 0.9600 ?
C17 C18 . 1.491(5) ?
C17 H17A . 0.9700 ?
C17 H17B . 0.9700 ?
C18 C19 . 1.372(5) ?
C18 C23 . 1.389(4) ?
C19 C20 . 1.379(6) ?
C19 H19 . 0.9300 ?
C20 C21 . 1.377(5) ?
C20 H20 . 0.9300 ?
C21 C22 . 1.375(5) ?
C21 H21 . 0.9300 ?
C22 C23 . 1.379(5) ?
C25 C26 . 1.475(7) ?
C25 H25A . 0.9700 ?
C25 H25B . 0.9700 ?
C26 H26A . 0.9600 ?
C26 H26B . 0.9600 ?
C26 H26C . 0.9600 ?

loop_
_geom_hbond_atom_site_label_D
_geom_hbond_atom_site_label_H
_geom_hbond_atom_site_label_A
_geom_hbond_site_symmetry_A
_geom_hbond_distance_DH
_geom_hbond_distance_HA
_geom_hbond_distance_DA
_geom_hbond_angle_DHA
N1 H1 O6 . 0.82(4) 2.28(4) 3.024(4) 151(3)
N2 H2 O2 1_455 0.84(4) 2.19(4) 2.985(4) 156(3)
C19 H19 O5 4_565 0.93 2.48 3.269(4) 143

loop_
_geom_torsion_atom_site_label_1
_geom_torsion_atom_site_label_2
_geom_torsion_atom_site_label_3
_geom_torsion_atom_site_label_4
_geom_torsion_site_symmetry_1
_geom_torsion_site_symmetry_2
_geom_torsion_site_symmetry_3
_geom_torsion_site_symmetry_4
_geom_torsion
_geom_torsion_publ_flag
C10 O1 C1 C3 . . . . 131.3(4) ?
C10 O1 C1 C2 . . . . -106.3(4) ?
C10 O1 C1 C4 . . . . 12.1(4) ?
O1 C1 C4 C5 . . . . -12.4(4) ?
C3 C1 C4 C5 . . . . -128.0(4) ?
C2 C1 C4 C5 . . . . 102.6(4) ?
C1 C4 C5 C6 . . . . -173.3(4) ?
C1 C4 C5 C10 . . . . 8.7(5) ?
C10 C5 C6 C7 . . . . 1.2(6) ?
C4 C5 C6 C7 . . . . -176.6(5) ?
C5 C6 C7 C8 . . . . 0.5(7) ?
C6 C7 C8 C9 . . . . -1.1(7) ?
C7 C8 C9 C10 . . . . -0.1(6) ?
C7 C8 C9 O3 . . . . 174.4(3) ?
C11 O3 C9 C8 . . . . 106.3(4) ?
C11 O3 C9 C10 . . . . -79.3(4) ?
C1 O1 C10 C9 . . . . 175.9(3) ?
C1 O1 C10 C5 . . . . -6.9(4) ?
C8 C9 C10 O1 . . . . 178.9(4) ?
O3 C9 C10 O1 . . . . 4.4(5) ?
C8 C9 C10 C5 . . . . 1.8(5) ?
O3 C9 C10 C5 . . . . -172.6(3) ?
C6 C5 C10 O1 . . . . -179.7(4) ?
C4 C5 C10 O1 . . . . -1.4(5) ?
C6 C5 C10 C9 . . . . -2.4(6) ?
C4 C5 C10 C9 . . . . 175.9(3) ?
C12 N1 C11 O2 . . . . -6.4(7) ?
C12 N1 C11 O3 . . . . 173.9(3) ?
C9 O3 C11 O2 . . . . -2.7(5) ?
C9 O3 C11 N1 . . . . 176.9(3) ?
C11 N1 C12 C13 . . . . -96.9(5) ?
C23 O4 C14 C16 . . . . 107.5(4) ?
C23 O4 C14 C15 . . . . -132.1(4) ?
C23 O4 C14 C17 . . . . -10.7(4) ?
O4 C14 C17 C18 . . . . 11.4(4) ?
C16 C14 C17 C18 . . . . -103.6(4) ?
C15 C14 C17 C18 . . . . 127.4(4) ?
C14 C17 C18 C19 . . . . 172.3(4) ?
C14 C17 C18 C23 . . . . -8.4(4) ?
C23 C18 C19 C20 . . . . -1.4(5) ?
C17 C18 C19 C20 . . . . 177.9(4) ?
C18 C19 C20 C21 . . . . 0.7(6) ?
C19 C20 C21 C22 . . . . -0.4(6) ?
C20 C21 C22 C23 . . . . 0.8(5) ?
C20 C21 C22 O5 . . . . 176.5(3) ?
C24 O5 C22 C21 . . . . 78.1(4) ?
C24 O5 C22 C23 . . . . -106.3(3) ?
C14 O4 C23 C22 . . . . -174.8(3) ?
C14 O4 C23 C18 . . . . 5.7(4) ?
C21 C22 C23 O4 . . . . 179.0(3) ?
O5 C22 C23 O4 . . . . 3.3(5) ?
C21 C22 C23 C18 . . . . -1.6(5) ?
O5 C22 C23 C18 . . . . -177.2(3) ?
C19 C18 C23 O4 . . . . -178.6(3) ?
C17 C18 C23 O4 . . . . 2.0(4) ?
C19 C18 C23 C22 . . . . 1.9(5) ?
C17 C18 C23 C22 . . . . -177.5(3) ?
C25 N2 C24 O6 . . . . 9.2(6) ?
C25 N2 C24 O5 . . . . -171.5(3) ?
C22 O5 C24 O6 . . . . 7.3(5) ?
C22 O5 C24 N2 . . . . -172.0(3) ?
C24 N2 C25 C26 . . . . 89.0(5) ?
